data_7200424
loop_
_publ_author_name
'Shu-Hua Zhang'
'You Song'
'Hong Liang'
'Ming-Hua Zeng'

_publ_section_title
;
 Microwave-assisted synthesis, crystal structure and properties of a
 disc-like heptanuclear Co(II) cluster and a heterometallic cubanic
 Co(II) cluster
;
_journal_issue 5
_journal_name_full CrystEngComm
_journal_page_first 865
_journal_page_last 872
_journal_paper_doi 10.1039/b815675a
_journal_volume 11
_journal_year 2009
_chemical_formula_sum 'C54 H66 Cl2 Co7 N6 O26'
_chemical_formula_weight 1698.54
_chemical_name_systematic
;
?
;
_space_group_IT_number 147
_symmetry_cell_setting trigonal
_symmetry_space_group_name_Hall '-P 3'
_symmetry_space_group_name_H-M 'P -3'
_atom_sites_solution_hydrogens geom
_atom_sites_solution_primary direct
_atom_sites_solution_secondary difmap
_audit_creation_method SHELXL-97
_cell_angle_alpha 90.00
_cell_angle_beta 90.00
_cell_angle_gamma 120.00
_cell_formula_units_Z 1
_cell_length_a 14.1188(11)
_cell_length_b 14.1188(11)
_cell_length_c 9.6675(15)
_cell_measurement_reflns_used 1541
_cell_measurement_temperature 293(2)
_cell_measurement_theta_max 22.72
_cell_measurement_theta_min 2.69
_cell_volume 1668.9(3)
_computing_cell_refinement 'Bruker SMART'
_computing_data_collection 'Bruker SMART'
_computing_data_reduction 'Bruker SAINT'
_computing_molecular_graphics 'Bruker SHELXTL'
_computing_publication_material 'Bruker SHELXTL'
_computing_structure_refinement 'SHELXL-97 (Sheldrick, 1997)'
_computing_structure_solution 'SHELXS-97 (Sheldrick, 1990)'
_diffrn_ambient_temperature 293(2)
_diffrn_measured_fraction_theta_full 0.999
_diffrn_measured_fraction_theta_max 0.999
_diffrn_measurement_device_type 'CCD area detector'
_diffrn_measurement_method 'phi and omega scans'
_diffrn_radiation_monochromator graphite
_diffrn_radiation_source 'fine-focus sealed tube'
_diffrn_radiation_type MoK\a
_diffrn_radiation_wavelength 0.71073
_diffrn_reflns_av_R_equivalents 0.0467
_diffrn_reflns_av_sigmaI/netI 0.0430
_diffrn_reflns_limit_h_max 16
_diffrn_reflns_limit_h_min -16
_diffrn_reflns_limit_k_max 12
_diffrn_reflns_limit_k_min -16
_diffrn_reflns_limit_l_max 11
_diffrn_reflns_limit_l_min -9
_diffrn_reflns_number 7954
_diffrn_reflns_theta_full 25.00
_diffrn_reflns_theta_max 25.00
_diffrn_reflns_theta_min 2.69
_exptl_absorpt_coefficient_mu 1.861
_exptl_absorpt_correction_T_max 0.804
_exptl_absorpt_correction_T_min 0.696
_exptl_absorpt_correction_type none
_exptl_crystal_colour red
_exptl_crystal_density_diffrn 1.690
_exptl_crystal_density_method 'not measured'
_exptl_crystal_description block
_exptl_crystal_F_000 863
_exptl_crystal_size_max 0.20
_exptl_crystal_size_mid 0.20
_exptl_crystal_size_min 0.117
_refine_diff_density_max 1.145
_refine_diff_density_min -0.703
_refine_diff_density_rms 0.139
_refine_ls_extinction_method none
_refine_ls_goodness_of_fit_ref 1.172
_refine_ls_hydrogen_treatment constr
_refine_ls_matrix_type full
_refine_ls_number_parameters 144
_refine_ls_number_reflns 1975
_refine_ls_number_restraints 0
_refine_ls_restrained_S_all 1.172
_refine_ls_R_factor_all 0.1126
_refine_ls_R_factor_gt 0.0877
_refine_ls_shift/su_max 0.000
_refine_ls_shift/su_mean 0.000
_refine_ls_structure_factor_coef Fsqd
_refine_ls_weighting_details 'calc w=1/[\s^2^(Fo^2^)+(0.0471P)^2^+22.7173P] where P=(Fo^2^+2Fc^2^)/3'
_refine_ls_weighting_scheme calc
_refine_ls_wR_factor_gt 0.2338
_refine_ls_wR_factor_ref 0.2457
_reflns_number_gt 1452
_reflns_number_total 1975
_reflns_threshold_expression >2sigma(I)
_cod_data_source_file b815675a.txt
_cod_data_source_block 689515
_cod_depositor_comments
;
The following automatic conversions were performed:
'_symmetry_cell_setting' value 'Trigonal' changed to 'trigonal' according
to '/home/saulius/struct/CIF-dictionaries/cif_core.dic' dictionary named
'cif_core.dic' version 2.4.1 from 2010-06-29.

Automatic conversion script
Id: cif_fix_enum 1527 2010-12-29 10:47:43Z saulius 
;
_cod_original_sg_symbol_Hall ' -P 3'
_cod_original_sg_symbol_H-M 'P-3 '
_cod_database_code 7200424

loop_
_symmetry_equiv_pos_as_xyz
'x, y, z'
'-y, x-y, z'
'-x+y, -x, z'
'-x, -y, -z'
'y, -x+y, -z'
'x-y, x, -z'

loop_
_atom_site_label
_atom_site_type_symbol
_atom_site_fract_x
_atom_site_fract_y
_atom_site_fract_z
_atom_site_U_iso_or_equiv
_atom_site_adp_type
_atom_site_occupancy
_atom_site_symmetry_multiplicity
_atom_site_calc_flag
_atom_site_refinement_flags
_atom_site_disorder_assembly
_atom_site_disorder_group
C1 C 0.0889(9) 0.3437(8) 0.7011(12) 0.048(3) Uani 1 1 d . . .
C2 C 0.2017(10) 0.4058(10) 0.7328(14) 0.061(3) Uani 1 1 d . . .
C3 C 0.2364(13) 0.4696(12) 0.8500(17) 0.083(5) Uani 1 1 d . . .
H3A H 0.3106 0.5087 0.8714 0.099 Uiso 1 1 calc R . .
C4 C 0.1619(14) 0.4759(13) 0.9355(18) 0.089(5) Uani 1 1 d . . .
H4A H 0.1859 0.5225 1.0116 0.107 Uiso 1 1 calc R . .
C5 C 0.0545(14) 0.4147(12) 0.9089(16) 0.080(4) Uani 1 1 d . . .
H5A H 0.0052 0.4162 0.9713 0.096 Uiso 1 1 calc R . .
C6 C 0.0133(10) 0.3479(10) 0.7900(13) 0.058(3) Uani 1 1 d . . .
C7 C -0.1029(11) 0.2899(10) 0.7656(16) 0.071(4) Uani 1 1 d . . .
H7A H -0.1451 0.3041 0.8268 0.085 Uiso 1 1 calc R . .
C8 C 0.3813(12) 0.4572(17) 0.645(2) 0.135(8) Uani 1 1 d . . .
H8A H 0.4147 0.4355 0.5751 0.202 Uiso 1 1 calc R . .
H8B H 0.4073 0.4507 0.7347 0.202 Uiso 1 1 calc R . .
H8C H 0.4000 0.5318 0.6303 0.202 Uiso 1 1 calc R . .
C9 C 0.0103(16) 0.1448(15) 0.244(3) 0.137(9) Uani 1 1 d . . .
H9A H 0.0625 0.1313 0.1975 0.205 Uiso 1 1 calc R . .
H9B H 0.0236 0.2165 0.2201 0.205 Uiso 1 1 calc R . .
H9C H -0.0623 0.0912 0.2157 0.205 Uiso 1 1 calc R . .
Cl1 Cl -0.3333 0.3333 0.6843(8) 0.0790(18) Uani 1 3 d S . .
Co1 Co 0.0000 0.0000 0.5000 0.0476(9) Uani 1 6 d S . .
Co2 Co -0.08719(11) 0.16555(11) 0.52235(17) 0.0481(5) Uani 1 1 d . . .
O1 O 0.0592(6) 0.2838(6) 0.5868(8) 0.0510(19) Uani 1 1 d . . .
O2 O 0.2660(7) 0.3887(7) 0.6395(10) 0.070(2) Uani 1 1 d . . .
O3 O 0.0210(6) 0.1381(6) 0.3923(9) 0.0507(18) Uani 1 1 d . . .
N1 N -0.1540(8) 0.2218(8) 0.6704(11) 0.062(3) Uani 1 1 d . . .
H1 H -0.2277 0.1868 0.6831 0.093 Uiso 1 1 d R . .
O4 O -0.3564(14) 0.2229(14) 0.635(2) 0.207(9) Uani 1 1 d . . .
O5 O -0.3333 0.3333 0.829(2) 0.134(9) Uani 1 3 d S . .

loop_
_atom_site_aniso_label
_atom_site_aniso_U_11
_atom_site_aniso_U_22
_atom_site_aniso_U_33
_atom_site_aniso_U_23
_atom_site_aniso_U_13
_atom_site_aniso_U_12
C1 0.048(6) 0.039(6) 0.063(7) -0.004(5) -0.015(5) 0.024(5)
C2 0.058(8) 0.048(7) 0.074(9) -0.005(6) -0.014(6) 0.024(6)
C3 0.071(9) 0.062(9) 0.112(13) -0.012(8) -0.034(9) 0.030(8)
C4 0.097(12) 0.069(10) 0.112(13) -0.036(9) -0.033(10) 0.050(10)
C5 0.107(13) 0.069(9) 0.080(10) -0.007(8) 0.010(9) 0.055(9)
C6 0.065(8) 0.054(7) 0.066(8) -0.009(6) -0.006(6) 0.038(6)
C7 0.065(8) 0.053(8) 0.098(11) 0.004(7) 0.018(8) 0.031(7)
C8 0.051(9) 0.151(19) 0.138(17) -0.042(14) -0.012(10) 0.002(10)
C9 0.099(14) 0.088(13) 0.22(3) -0.036(16) 0.004(16) 0.047(12)
Cl1 0.069(2) 0.069(2) 0.098(5) 0.000 0.000 0.0347(12)
Co1 0.0356(12) 0.0356(12) 0.072(3) 0.000 0.000 0.0178(6)
Co2 0.0361(8) 0.0361(8) 0.0727(11) -0.0042(7) -0.0019(7) 0.0184(7)
O1 0.043(4) 0.047(4) 0.063(5) -0.009(4) -0.001(4) 0.022(4)
O2 0.044(5) 0.063(6) 0.095(7) -0.004(5) -0.009(5) 0.021(4)
O3 0.048(4) 0.050(4) 0.056(5) -0.001(4) -0.002(4) 0.027(4)
N1 0.042(5) 0.052(6) 0.086(8) -0.012(6) 0.005(5) 0.020(5)
O4 0.133(14) 0.142(14) 0.33(3) -0.101(16) -0.091(16) 0.055(12)
O5 0.162(15) 0.162(15) 0.079(15) 0.000 0.000 0.081(7)

loop_
_atom_type_symbol
_atom_type_description
_atom_type_scat_dispersion_real
_atom_type_scat_dispersion_imag
_atom_type_scat_source
C C 0.0033 0.0016 'International Tables Vol C Tables 4.2.6.8 and 6.1.1.4'
H H 0.0000 0.0000 'International Tables Vol C Tables 4.2.6.8 and 6.1.1.4'
O O 0.0106 0.0060 'International Tables Vol C Tables 4.2.6.8 and 6.1.1.4'
Cl Cl 0.1484 0.1585 'International Tables Vol C Tables 4.2.6.8 and 6.1.1.4'
Co Co 0.3494 0.9721 'International Tables Vol C Tables 4.2.6.8 and 6.1.1.4'
N N 0.0061 0.0033 'International Tables Vol C Tables 4.2.6.8 and 6.1.1.4'

loop_
_geom_angle_atom_site_label_1
_geom_angle_atom_site_label_2
_geom_angle_atom_site_label_3
_geom_angle
_geom_angle_site_symmetry_1
_geom_angle_site_symmetry_3
_geom_angle_publ_flag
O1 C1 C6 122.4(10) . . ?
O1 C1 C2 118.3(11) . . ?
C6 C1 C2 119.3(11) . . ?
C3 C2 O2 126.9(12) . . ?
C3 C2 C1 120.4(13) . . ?
O2 C2 C1 112.6(11) . . ?
C4 C3 C2 120.2(14) . . ?
C4 C3 H3A 119.9 . . ?
C2 C3 H3A 119.9 . . ?
C5 C4 C3 119.8(15) . . ?
C5 C4 H4A 120.1 . . ?
C3 C4 H4A 120.1 . . ?
C4 C5 C6 122.8(15) . . ?
C4 C5 H5A 118.6 . . ?
C6 C5 H5A 118.6 . . ?
C1 C6 C5 117.4(12) . . ?
C1 C6 C7 123.6(11) . . ?
C5 C6 C7 119.0(13) . . ?
N1 C7 C6 127.3(12) . . ?
N1 C7 H7A 116.3 . . ?
C6 C7 H7A 116.3 . . ?
O2 C8 H8A 109.5 . . ?
O2 C8 H8B 109.5 . . ?
H8A C8 H8B 109.5 . . ?
O2 C8 H8C 109.5 . . ?
H8A C8 H8C 109.5 . . ?
H8B C8 H8C 109.5 . . ?
O3 C9 H9A 109.5 . . ?
O3 C9 H9B 109.5 . . ?
H9A C9 H9B 109.5 . . ?
O3 C9 H9C 109.5 . . ?
H9A C9 H9C 109.5 . . ?
H9B C9 H9C 109.5 . . ?
O5 Cl1 O4 108.6(10) . . ?
O5 Cl1 O4 108.6(10) . 2_565 ?
O4 Cl1 O4 110.3(10) . 2_565 ?
O5 Cl1 O4 108.6(10) . 3_455 ?
O4 Cl1 O4 110.3(10) . 3_455 ?
O4 Cl1 O4 110.3(10) 2_565 3_455 ?
O3 Co1 O3 82.5(3) 5_556 3 ?
O3 Co1 O3 180.0(4) 5_556 2 ?
O3 Co1 O3 97.5(3) 3 2 ?
O3 Co1 O3 97.5(3) 5_556 4_556 ?
O3 Co1 O3 82.5(3) 3 4_556 ?
O3 Co1 O3 82.5(3) 2 4_556 ?
O3 Co1 O3 82.5(3) 5_556 . ?
O3 Co1 O3 97.5(3) 3 . ?
O3 Co1 O3 97.5(3) 2 . ?
O3 Co1 O3 180.000(1) 4_556 . ?
O3 Co1 O3 97.5(3) 5_556 6_556 ?
O3 Co1 O3 180.0(2) 3 6_556 ?
O3 Co1 O3 82.5(3) 2 6_556 ?
O3 Co1 O3 97.5(3) 4_556 6_556 ?
O3 Co1 O3 82.5(3) . 6_556 ?
O1 Co2 O3 108.7(3) . 6_556 ?
O1 Co2 O1 167.12(17) . 6_556 ?
O3 Co2 O1 80.1(3) 6_556 6_556 ?
O1 Co2 N1 86.8(3) . . ?
O3 Co2 N1 101.4(4) 6_556 . ?
O1 Co2 N1 100.9(4) 6_556 . ?
O1 Co2 O3 78.6(3) . . ?
O3 Co2 O3 82.3(4) 6_556 . ?
O1 Co2 O3 93.7(3) 6_556 . ?
N1 Co2 O3 165.3(4) . . ?
O1 Co2 O2 98.5(3) . 6_556 ?
O3 Co2 O2 151.8(3) 6_556 6_556 ?
O1 Co2 O2 71.8(3) 6_556 6_556 ?
N1 Co2 O2 87.3(4) . 6_556 ?
O3 Co2 O2 96.0(3) . 6_556 ?
C1 O1 Co2 131.1(7) . . ?
C1 O1 Co2 122.2(7) . 5_556 ?
Co2 O1 Co2 102.8(3) . 5_556 ?
C2 O2 C8 118.9(12) . . ?
C2 O2 Co2 113.6(7) . 5_556 ?
C8 O2 Co2 127.4(10) . 5_556 ?
C9 O3 Co2 116.3(9) . 5_556 ?
C9 O3 Co1 125.5(9) . . ?
Co2 O3 Co1 99.0(3) 5_556 . ?
C9 O3 Co2 117.3(9) . . ?
Co2 O3 Co2 98.0(3) 5_556 . ?
Co1 O3 Co2 95.4(3) . . ?
C7 N1 Co2 126.6(9) . . ?
C7 N1 H1 112.2 . . ?
Co2 N1 H1 120.0 . . ?

loop_
_geom_bond_atom_site_label_1
_geom_bond_atom_site_label_2
_geom_bond_distance
_geom_bond_site_symmetry_2
_geom_bond_publ_flag
C1 O1 1.326(13) . ?
C1 C6 1.394(16) . ?
C1 C2 1.415(16) . ?
C2 C3 1.377(19) . ?
C2 O2 1.383(15) . ?
C3 C4 1.38(2) . ?
C3 H3A 0.9300 . ?
C4 C5 1.34(2) . ?
C4 H4A 0.9300 . ?
C5 C6 1.415(18) . ?
C5 H5A 0.9300 . ?
C6 C7 1.439(18) . ?
C7 N1 1.264(16) . ?
C7 H7A 0.9300 . ?
C8 O2 1.420(16) . ?
C8 H8A 0.9600 . ?
C8 H8B 0.9600 . ?
C8 H8C 0.9600 . ?
C9 O3 1.45(2) . ?
C9 H9A 0.9600 . ?
C9 H9B 0.9600 . ?
C9 H9C 0.9600 . ?
Cl1 O5 1.40(2) . ?
Cl1 O4 1.503(17) . ?
Cl1 O4 1.503(17) 2_565 ?
Cl1 O4 1.503(17) 3_455 ?
Co1 O3 2.096(8) 5_556 ?
Co1 O3 2.096(8) 3 ?
Co1 O3 2.096(8) 2 ?
Co1 O3 2.096(8) 4_556 ?
Co1 O3 2.096(8) . ?
Co1 O3 2.096(8) 6_556 ?
Co2 O1 1.999(7) . ?
Co2 O3 2.040(8) 6_556 ?
Co2 O1 2.054(7) 6_556 ?
Co2 N1 2.078(10) . ?
Co2 O3 2.157(8) . ?
Co2 O2 2.328(9) 6_556 ?
O1 Co2 2.054(7) 5_556 ?
O2 Co2 2.328(9) 5_556 ?
O3 Co2 2.040(8) 5_556 ?
N1 H1 0.9101 . ?

loop_
_geom_hbond_atom_site_label_D
_geom_hbond_atom_site_label_H
_geom_hbond_atom_site_label_A
_geom_hbond_distance_DH
_geom_hbond_distance_HA
_geom_hbond_distance_DA
_geom_hbond_angle_DHA
_geom_hbond_site_symmetry_A
N1 H1 O4 0.91 2.17 2.89(2) 135.1 .
